data_7121222
loop_
_publ_author_name
'Wang, Ting-Ting'
'Zhang, Di'
'Liao, Wei-Wei'

_publ_section_title
;
 Versatile synthesis of functionalized \b- and \g-carbolines via
 Pd-catalyzed C-H addition to nitriles/cyclization sequences.
;
_journal_issue 16
_journal_name_full 'Chemical communications (Cambridge, England)'
_journal_page_first 2048
_journal_page_last 2051
_journal_paper_doi 10.1039/c8cc00040a
_journal_volume 54
_journal_year 2018
_chemical_formula_sum 'C20 H18 N2'
_chemical_formula_weight 286.36
_space_group_IT_number 61
_space_group_name_Hall '-P 2ac 2ab'
_space_group_name_H-M_alt 'P b c a'
_symmetry_cell_setting orthorhombic
_symmetry_space_group_name_Hall '-P 2ac 2ab'
_symmetry_space_group_name_H-M 'P b c a'
_atom_sites_solution_hydrogens geom
_atom_sites_solution_primary direct
_atom_sites_solution_secondary difmap
_audit_creation_method SHELXL-97
_audit_update_record
;
2017-12-27 deposited with the CCDC.
2018-02-01 downloaded from the CCDC.
;
_cell_angle_alpha 90.00
_cell_angle_beta 90.00
_cell_angle_gamma 90.00
_cell_formula_units_Z 8
_cell_length_a 5.8216(2)
_cell_length_b 19.8873(8)
_cell_length_c 27.2396(9)
_cell_measurement_reflns_used 3974
_cell_measurement_temperature 293(2)
_cell_measurement_theta_max 68.18
_cell_measurement_theta_min 4.45
_cell_volume 3153.7(2)
_computing_cell_refinement 'Bruker SMART'
_computing_data_collection 'Bruker SMART'
_computing_data_reduction 'Bruker SAINT'
_computing_molecular_graphics 'Bruker SHELXTL'
_computing_publication_material 'Bruker SHELXTL'
_computing_structure_refinement 'Bruker SHELXTL'
_computing_structure_solution 'Bruker SHELXTL'
_diffrn_ambient_temperature 293(2)
_diffrn_measured_fraction_theta_full 0.972
_diffrn_measured_fraction_theta_max 0.972
_diffrn_measurement_device_type 'CCD area detector'
_diffrn_measurement_method 'phi and omega scans'
_diffrn_radiation_monochromator graphite
_diffrn_radiation_source 'fine-focus sealed tube'
_diffrn_radiation_type CuK\a
_diffrn_radiation_wavelength 1.54178
_diffrn_reflns_av_R_equivalents 0.1639
_diffrn_reflns_av_sigmaI/netI 0.1085
_diffrn_reflns_limit_h_max 5
_diffrn_reflns_limit_h_min -6
_diffrn_reflns_limit_k_max 22
_diffrn_reflns_limit_k_min -21
_diffrn_reflns_limit_l_max 30
_diffrn_reflns_limit_l_min -31
_diffrn_reflns_number 11550
_diffrn_reflns_theta_full 62.48
_diffrn_reflns_theta_max 62.48
_diffrn_reflns_theta_min 3.24
_exptl_absorpt_coefficient_mu 0.547
_exptl_absorpt_correction_T_max 0.8985
_exptl_absorpt_correction_T_min 0.8845
_exptl_absorpt_correction_type multi-scan
_exptl_absorpt_process_details SADABS
_exptl_crystal_density_diffrn 1.206
_exptl_crystal_density_method 'not measured'
_exptl_crystal_description BLOCK
_exptl_crystal_F_000 1216
_exptl_crystal_size_max 0.23
_exptl_crystal_size_mid 0.21
_exptl_crystal_size_min 0.20
_refine_diff_density_max 0.297
_refine_diff_density_min -0.244
_refine_diff_density_rms 0.055
_refine_ls_extinction_coef 0.00423(11)
_refine_ls_extinction_expression Fc^*^=kFc[1+0.001xFc^2^\l^3^/sin(2\q)]^-1/4^
_refine_ls_extinction_method SHELXL
_refine_ls_goodness_of_fit_ref 1.039
_refine_ls_hydrogen_treatment mixed
_refine_ls_matrix_type full
_refine_ls_number_parameters 166
_refine_ls_number_reflns 2447
_refine_ls_number_restraints 0
_refine_ls_restrained_S_all 1.039
_refine_ls_R_factor_all 0.1748
_refine_ls_R_factor_gt 0.1282
_refine_ls_shift/su_max 0.052
_refine_ls_shift/su_mean 0.003
_refine_ls_structure_factor_coef Fsqd
_refine_ls_weighting_details 'calc w=1/[\s^2^(Fo^2^)+(0.0000P)^2^+16.4763P] where P=(Fo^2^+2Fc^2^)/3'
_refine_ls_weighting_scheme calc
_refine_ls_wR_factor_gt 0.2265
_refine_ls_wR_factor_ref 0.2439
_reflns_number_gt 1804
_reflns_number_total 2447
_reflns_threshold_expression >2sigma(I)
_cod_data_source_file c8cc00040a3.cif
_cod_data_source_block y
_cod_depositor_comments
;
The following automatic conversions were performed:

'_symmetry_cell_setting' value 'Orthorhombic' changed to
'orthorhombic' according to
/home/data/users/saulius/crontab/automatic-downloads/rss-feeds/RSC/lib/dictionaries/cif_core.dic
dictionary named 'cif_core.dic' version 2.4.2 from 2011-04-26.

'_exptl_absorpt_correction_type' value 'MULTI-SCAN' changed to
'multi-scan' according to
/home/data/users/saulius/crontab/automatic-downloads/rss-feeds/RSC/lib/dictionaries/cif_core.dic
dictionary named 'cif_core.dic' version 2.4.2 from 2011-04-26.

Automatic conversion script
Id: cif_fix_values 4973 2017-02-22 13:04:09Z antanas 

 Adding full bibliography for 7121222--7121223.cif.
;
_cod_original_sg_symbol_H-M Pbca
_cod_database_code 7121222

loop_
_symmetry_equiv_pos_as_xyz
'x, y, z'
'-x+1/2, -y, z+1/2'
'-x, y+1/2, -z+1/2'
'x+1/2, -y+1/2, -z'
'-x, -y, -z'
'x-1/2, y, -z-1/2'
'x, -y-1/2, z-1/2'
'-x-1/2, y-1/2, z'

loop_
_atom_site_label
_atom_site_type_symbol
_atom_site_fract_x
_atom_site_fract_y
_atom_site_fract_z
_atom_site_U_iso_or_equiv
_atom_site_adp_type
_atom_site_occupancy
_atom_site_symmetry_multiplicity
_atom_site_calc_flag
_atom_site_refinement_flags
C1 C 0.1992(3) 0.46428(7) 0.14835(5) 0.0474(8) Uani 1 1 d G
C2 C 0.3889(3) 0.47298(8) 0.17870(6) 0.0401(7) Uani 1 1 d G
C3 C 0.4699(4) 0.41953(11) 0.20665(7) 0.0500(9) Uani 1 1 d G
H3 H 0.5967 0.4253 0.2270 0.060 Uiso 1 1 calc R
C4 C 0.3612(4) 0.35738(9) 0.20425(8) 0.0661(11) Uani 1 1 d G
H4 H 0.4154 0.3216 0.2230 0.079 Uiso 1 1 calc R
C5 C 0.1716(4) 0.34868(7) 0.17391(8) 0.0676(11) Uani 1 1 d G
H5 H 0.0989 0.3071 0.1723 0.081 Uiso 1 1 calc R
C6 C 0.0906(3) 0.40213(8) 0.14595(6) 0.0622(10) Uani 1 1 d G
H6 H -0.0363 0.3963 0.1256 0.075 Uiso 1 1 calc R
N1 N 0.1550(4) 0.52215(13) 0.12272(9) 0.0516(7) Uani 1 1 d .
C7 C -0.0259(6) 0.5283(2) 0.08609(12) 0.0705(11) Uani 1 1 d .
H7A H -0.0598 0.4848 0.0727 0.106 Uiso 1 1 calc R
H7B H 0.0242 0.5577 0.0603 0.106 Uiso 1 1 calc R
H7C H -0.1614 0.5465 0.1012 0.106 Uiso 1 1 calc R
C8 C 0.6623(2) 0.64631(7) 0.17954(5) 0.0513(9) Uani 1 1 d G
C9 C 0.6323(3) 0.57971(7) 0.19362(5) 0.0493(9) Uani 1 1 d G
H9 H 0.7288 0.5607 0.2170 0.059 Uiso 1 1 calc R
C10 C 0.4581(3) 0.54145(7) 0.17269(7) 0.0403(7) Uani 1 1 d G
C11 C 0.3139(3) 0.56980(9) 0.13769(7) 0.0407(7) Uani 1 1 d G
C12 C 0.3438(3) 0.63641(10) 0.12361(6) 0.0473(8) Uani 1 1 d G
N2 N 0.5180(3) 0.67467(7) 0.14454(5) 0.0545(8) Uani 1 1 d G
C13 C 0.8350(7) 0.69217(18) 0.20029(13) 0.0760(12) Uani 1 1 d .
H13A H 0.9513 0.6665 0.2169 0.114 Uiso 1 1 calc R
H13B H 0.7625 0.7221 0.2232 0.114 Uiso 1 1 calc R
H13C H 0.9041 0.7178 0.1743 0.114 Uiso 1 1 calc R
C14 C 0.2090(6) 0.67500(16) 0.08551(11) 0.0577(10) Uani 1 1 d .
H14A H 0.2252 0.7227 0.0920 0.069 Uiso 1 1 calc R
H14B H 0.0476 0.6637 0.0888 0.069 Uiso 1 1 calc R
C15 C 0.2842(3) 0.66090(8) 0.03246(5) 0.0476(8) Uani 1 1 d G
C16 C 0.1670(3) 0.69448(10) -0.00464(6) 0.0605(10) Uani 1 1 d G
H16 H 0.0436 0.7222 0.0031 0.073 Uiso 1 1 calc R
C17 C 0.2344(4) 0.68658(12) -0.05325(5) 0.0694(11) Uani 1 1 d G
H17 H 0.1560 0.7090 -0.0781 0.083 Uiso 1 1 calc R
C18 C 0.4189(4) 0.64511(14) -0.06477(6) 0.0677(11) Uani 1 1 d G
H18 H 0.4639 0.6398 -0.0973 0.081 Uiso 1 1 calc R
C19 C 0.5360(4) 0.61153(15) -0.02767(7) 0.0959(15) Uani 1 1 d G
H19 H 0.6594 0.5838 -0.0354 0.115 Uiso 1 1 calc R
C20 C 0.4687(3) 0.61942(11) 0.02094(7) 0.0764(12) Uani 1 1 d G
H20 H 0.5470 0.5970 0.0458 0.092 Uiso 1 1 calc R

loop_
_atom_site_aniso_label
_atom_site_aniso_U_11
_atom_site_aniso_U_22
_atom_site_aniso_U_33
_atom_site_aniso_U_23
_atom_site_aniso_U_13
_atom_site_aniso_U_12
C1 0.0514(16) 0.0472(16) 0.0437(14) -0.0059(14) 0.0089(15) -0.0024(15)
C2 0.0426(14) 0.0445(14) 0.0334(12) -0.0008(13) -0.0021(13) 0.0033(13)
C3 0.0575(17) 0.0454(16) 0.0473(15) 0.0012(14) 0.0013(16) 0.0098(15)
C4 0.092(3) 0.0453(17) 0.0605(19) 0.0015(16) 0.013(2) 0.0122(19)
C5 0.087(2) 0.0468(17) 0.0688(19) -0.0099(17) 0.024(2) -0.0117(19)
C6 0.067(2) 0.0605(19) 0.0591(18) -0.0099(17) 0.0035(18) -0.0134(18)
N1 0.0447(13) 0.0587(14) 0.0515(13) 0.0034(13) -0.0137(12) -0.0020(13)
C7 0.0537(18) 0.094(3) 0.0639(19) 0.004(2) -0.0235(17) 0.000(2)
C8 0.0575(18) 0.0527(17) 0.0437(14) -0.0059(14) 0.0108(16) -0.0018(16)
C9 0.0513(17) 0.0589(18) 0.0378(13) 0.0007(14) -0.0016(14) -0.0009(16)
C10 0.0421(14) 0.0443(15) 0.0346(13) -0.0015(13) 0.0008(13) 0.0007(13)
C11 0.0409(14) 0.0477(15) 0.0336(12) -0.0022(12) -0.0028(13) 0.0068(14)
C12 0.0554(17) 0.0470(15) 0.0395(14) 0.0019(13) 0.0031(15) 0.0097(15)
N2 0.0628(15) 0.0497(14) 0.0511(13) -0.0034(13) 0.0110(14) 0.0018(13)
C13 0.086(2) 0.075(2) 0.068(2) -0.0152(19) -0.008(2) -0.036(2)
C14 0.066(2) 0.0555(18) 0.0518(16) 0.0056(15) 0.0058(17) 0.0225(17)
C15 0.0535(17) 0.0462(15) 0.0431(14) 0.0026(14) -0.0051(15) 0.0043(15)
C16 0.067(2) 0.0614(19) 0.0531(17) -0.0069(16) -0.0161(17) 0.0071(18)
C17 0.083(2) 0.071(2) 0.0537(17) 0.0040(18) -0.023(2) 0.000(2)
C18 0.065(2) 0.090(3) 0.0479(17) -0.0016(19) -0.0003(18) -0.010(2)
C19 0.077(2) 0.154(4) 0.057(2) 0.005(3) 0.013(2) 0.047(3)
C20 0.069(2) 0.112(3) 0.0489(17) 0.0128(19) 0.0056(18) 0.046(2)

loop_
_atom_type_symbol
_atom_type_description
_atom_type_scat_dispersion_real
_atom_type_scat_dispersion_imag
_atom_type_scat_source
C C 0.0181 0.0091 'International Tables Vol C Tables 4.2.6.8 and 6.1.1.4'
H H 0.0000 0.0000 'International Tables Vol C Tables 4.2.6.8 and 6.1.1.4'
N N 0.0311 0.0180 'International Tables Vol C Tables 4.2.6.8 and 6.1.1.4'

loop_
_geom_angle_atom_site_label_1
_geom_angle_atom_site_label_2
_geom_angle_atom_site_label_3
_geom_angle
N1 C1 C2 110.34(13)
N1 C1 C6 129.59(13)
C2 C1 C6 120.0
C1 C2 C3 120.0
C1 C2 C10 105.94(12)
C3 C2 C10 134.06(12)
C2 C3 C4 120.0
C5 C4 C3 120.0
C4 C5 C6 120.0
C5 C6 C1 120.0
C1 N1 C11 107.40(19)
C1 N1 C7 123.8(2)
C11 N1 C7 128.8(3)
C9 C8 N2 120.0
C9 C8 C13 124.80(16)
N2 C8 C13 115.16(16)
C8 C9 C10 120.0
C11 C10 C9 120.0
C11 C10 C2 107.12(12)
C9 C10 C2 132.87(12)
N1 C11 C12 130.86(16)
N1 C11 C10 109.13(16)
C12 C11 C10 120.0
N2 C12 C11 120.0
N2 C12 C14 112.50(16)
C11 C12 C14 127.48(16)
C12 N2 C8 120.0
C12 C14 C15 113.9(2)
C16 C15 C20 120.0
C16 C15 C14 117.16(15)
C20 C15 C14 122.75(15)
C17 C16 C15 120.0
C16 C17 C18 120.0
C19 C18 C17 120.0
C18 C19 C20 120.0
C19 C20 C15 120.0

loop_
_geom_bond_atom_site_label_1
_geom_bond_atom_site_label_2
_geom_bond_distance
C1 N1 1.370(3)
C1 C2 1.3900
C1 C6 1.3900
C2 C3 1.3900
C2 C10 1.430(2)
C3 C4 1.3900
C4 C5 1.3900
C5 C6 1.3900
N1 C11 1.386(3)
N1 C7 1.456(4)
C8 C9 1.3900
C8 N2 1.3900
C8 C13 1.471(4)
C9 C10 1.3900
C10 C11 1.3900
C11 C12 1.3900
C12 N2 1.3900
C12 C14 1.511(3)
C14 C15 1.536(3)
C15 C16 1.3900
C15 C20 1.3900
C16 C17 1.3900
C17 C18 1.3900
C18 C19 1.3900
C19 C20 1.3900
